data_4514176
loop_
_publ_author_name
'Chen, Ya'
'Wang, Bin'
'Wang, Xiaoqing'
'Xie, Lin-Hua'
'Li, Jinping'
'Xie, Yabo'
'Li, Jian-Rong'

_publ_section_title
;
 A Copper(II)-Paddlewheel Metal-Organic Framework with Exceptional
 Hydrolytic Stability and Selective Adsorption and Detection Ability of
 Aniline in Water.
;
_journal_issue 32
_journal_name_full 'ACS applied materials &amp; interfaces'
_journal_page_first 27027
_journal_page_last 27035
_journal_paper_doi 10.1021/acsami.7b07920
_journal_volume 9
_journal_year 2017
_chemical_formula_moiety '0.25(C100 H60 Cu8 O40)'
_chemical_formula_sum 'C25 H19 Cu2 O10'
_chemical_formula_weight 606.48
_chemical_name_systematic
;
 ?
;
_space_group_crystal_system tetragonal
_space_group_IT_number 129
_space_group_name_Hall '-P 4a 2a'
_space_group_name_H-M_alt 'P 4/n m m'
_symmetry_space_group_name_Hall '-P 4a 2a'
_symmetry_space_group_name_H-M 'P 4/n m m :2'
_atom_sites_solution_hydrogens mixed
_atom_sites_solution_primary direct
_audit_creation_date 2017-05-22
_audit_creation_method
;
Olex2 1.2
(compiled 2017.03.28 svn.r3405 for OlexSys, GUI svn.r5337)
;
_cell_angle_alpha 90
_cell_angle_beta 90
_cell_angle_gamma 90
_cell_formula_units_Z 4
_cell_length_a 18.8441(5)
_cell_length_b 18.8441(5)
_cell_length_c 13.4252(6)
_cell_measurement_reflns_used 4568
_cell_measurement_temperature 290.91(10)
_cell_measurement_theta_max 56.1640
_cell_measurement_theta_min 3.9760
_cell_volume 4767.3(3)
_computing_cell_refinement 'CrysAlisPro 1.171.38.43f (Rigaku OD, 2015)'
_computing_data_collection 'CrysAlisPro 1.171.38.43f (Rigaku OD, 2015)'
_computing_data_reduction 'CrysAlisPro 1.171.38.43f (Rigaku OD, 2015)'
_computing_molecular_graphics 'Olex2 (Dolomanov et al., 2009)'
_computing_publication_material 'Olex2 (Dolomanov et al., 2009)'
_computing_structure_refinement 'ShelXL (Sheldrick, 2015)'
_computing_structure_solution 'SIR2004 (Burla et al., 2007)'
_diffrn_ambient_environment air
_diffrn_ambient_temperature 290.91(10)
_diffrn_detector 'CCD plate'
_diffrn_detector_area_resol_mean 10.3376
_diffrn_detector_type AtlasS2
_diffrn_measured_fraction_theta_full 1.000
_diffrn_measured_fraction_theta_max 0.990
_diffrn_measurement_details
;
List of Runs (angles in degrees, time in seconds):

  # Type    Start    End  Width  t~exp~   \w     \q     \k     \f   Frames
--------------------------------------------------------------------------
  1  \w    -74.00  34.00   1.00   10.00    --  -41.81  77.00-120.00  108
  2  \w   -114.00 -67.00   1.00   10.00    --  -41.81-135.00 -64.00   47
  3  \w   -114.00 -14.00   1.00   10.00    --  -41.81 -57.00-150.00  100
  4  \w     23.00 109.00   1.00   20.00    --  105.88 -94.00-150.00   86
  5  \w     23.00 109.00   1.00   20.00    --  105.88 -94.00 -30.00   86
  6  \w     53.00 178.00   1.00   20.00    --  105.88  15.00-120.00  125
  7  \w   -114.00 -14.00   1.00   10.00    --  -41.81 -57.00 -30.00  100
  8  \w   -121.00 -46.00   1.00   10.00    --  -41.81-164.00  47.00   75
  9  \w   -116.00 -17.00   1.00   10.00    --  -41.81 -38.00  90.00   99
 10  \w     53.00  80.00   1.00   20.00    --  105.88  15.00  90.00   27
;
_diffrn_measurement_device 'four-circle diffractometer'
_diffrn_measurement_device_type 'SuperNova, Dual, Cu at zero, AtlasS2'
_diffrn_measurement_method '\w scans'
_diffrn_orient_matrix_type 'CrysAlisPro convention (1999,Acta A55,543-557)'
_diffrn_orient_matrix_UB_11 0.0407480000
_diffrn_orient_matrix_UB_12 -0.0705783000
_diffrn_orient_matrix_UB_13 -0.0089785000
_diffrn_orient_matrix_UB_21 0.0697263000
_diffrn_orient_matrix_UB_22 0.0412495000
_diffrn_orient_matrix_UB_23 -0.0151978000
_diffrn_orient_matrix_UB_31 0.0126067000
_diffrn_orient_matrix_UB_32 -0.0001573000
_diffrn_orient_matrix_UB_33 0.1134146000
_diffrn_radiation_monochromator mirror
_diffrn_radiation_probe x-ray
_diffrn_radiation_type CuK\a
_diffrn_radiation_wavelength 1.54184
_diffrn_reflns_av_R_equivalents 0.0603
_diffrn_reflns_av_unetI/netI 0.0302
_diffrn_reflns_Laue_measured_fraction_full 1.000
_diffrn_reflns_Laue_measured_fraction_max 0.990
_diffrn_reflns_limit_h_max 23
_diffrn_reflns_limit_h_min -18
_diffrn_reflns_limit_k_max 21
_diffrn_reflns_limit_k_min -23
_diffrn_reflns_limit_l_max 16
_diffrn_reflns_limit_l_min -11
_diffrn_reflns_number 22493
_diffrn_reflns_point_group_measured_fraction_full 1.000
_diffrn_reflns_point_group_measured_fraction_max 0.990
_diffrn_reflns_theta_full 67.684
_diffrn_reflns_theta_max 73.896
_diffrn_reflns_theta_min 3.317
_diffrn_source 'micro-focus sealed X-ray tube'
_diffrn_source_type 'SuperNova (Cu) X-ray Source'
_exptl_absorpt_coefficient_mu 1.363
_exptl_absorpt_correction_T_max 1.00000
_exptl_absorpt_correction_T_min 0.77606
_exptl_absorpt_correction_type multi-scan
_exptl_absorpt_process_details
;
CrysAlisPro 1.171.38.43f (Rigaku Oxford Diffraction, 2015)
Empirical absorption correction using spherical harmonics,
 implemented in SCALE3 ABSPACK scaling algorithm.
;
_exptl_crystal_colour green
_exptl_crystal_colour_primary green
_exptl_crystal_density_diffrn 0.845
_exptl_crystal_description block
_exptl_crystal_F_000 1228
_exptl_crystal_size_max 0.2
_exptl_crystal_size_mid 0.15
_exptl_crystal_size_min 0.1
_refine_diff_density_max 0.733
_refine_diff_density_min -0.287
_refine_diff_density_rms 0.082
_refine_ls_extinction_method none
_refine_ls_goodness_of_fit_ref 0.990
_refine_ls_hydrogen_treatment constr
_refine_ls_matrix_type full
_refine_ls_number_parameters 101
_refine_ls_number_reflns 2662
_refine_ls_number_restraints 0
_refine_ls_restrained_S_all 0.990
_refine_ls_R_factor_all 0.0977
_refine_ls_R_factor_gt 0.0752
_refine_ls_shift/su_max 0.000
_refine_ls_shift/su_mean 0.000
_refine_ls_structure_factor_coef Fsqd
_refine_ls_weighting_details 'w=1/[\s^2^(Fo^2^)+(0.1763P)^2^] where P=(Fo^2^+2Fc^2^)/3'
_refine_ls_weighting_scheme calc
_refine_ls_wR_factor_gt 0.2399
_refine_ls_wR_factor_ref 0.2681
_reflns_Friedel_coverage 0.000
_reflns_number_gt 1563
_reflns_number_total 2662
_reflns_threshold_expression 'I > 2\s(I)'
_cod_data_source_file am7b07920_si_002.cif
_cod_data_source_block BUT-155a
_cod_database_code 4514176
_shelxl_version_number 2014-1
_chemical_oxdiff_formula CHOCu
_shelx_space_group_comment
;
The symmetry employed for this shelxl refinement is uniquely defined
by the following loop, which should always be used as a source of
symmetry information in preference to the above space-group names.
They are only intended as comments.
;
_reflns_odcompleteness_completeness 99.92
_reflns_odcompleteness_iscentric 1
_reflns_odcompleteness_theta 66.97
_olex2_refinement_description
;
1. Fixed Uiso
 At 1.2 times of:
  All C(H) groups
 At 1.5 times of:
  All C(H,H,H) groups
2. Others
 Fixed Sof: H8A(0.25) H8B(0.25) H8C(0.25) H11A(0.5) H11B(0.5) H11C(0.5)
3.a Riding coordinates:
 C8(H8A,H8B,H8C)
3.b Aromatic/amide H refined with riding coordinates:
 C4(H4), C3(H3)
3.c Idealised Me refined as rotating group:
 C11(H11A,H11B,H11C)
;
_olex2_submission_special_instructions 'No special instructions were received'
_oxdiff_exptl_absorpt_empirical_details
;
Empirical correction (ABSPACK) includes:
- Absorption correction using spherical harmonics
- Frame scaling
- Detector area scaling
;
_oxdiff_exptl_absorpt_empirical_full_max 1.356
_oxdiff_exptl_absorpt_empirical_full_min 0.805

loop_
_space_group_symop_operation_xyz
'x, y, z'
'-y+1/2, x, z'
'-x+1/2, -y+1/2, z'
'y, -x+1/2, z'
'x+1/2, -y, -z'
'-x, y+1/2, -z'
'y+1/2, x+1/2, -z'
'-y, -x, -z'
'-x, -y, -z'
'y-1/2, -x, -z'
'x-1/2, y-1/2, -z'
'-y, x-1/2, -z'
'-x-1/2, y, z'
'x, -y-1/2, z'
'-y-1/2, -x-1/2, z'
'y, x, z'

loop_
_atom_site_label
_atom_site_type_symbol
_atom_site_fract_x
_atom_site_fract_y
_atom_site_fract_z
_atom_site_U_iso_or_equiv
_atom_site_adp_type
_atom_site_occupancy
_atom_site_site_symmetry_order
_atom_site_calc_flag
_atom_site_refinement_flags_posn
_atom_site_refinement_flags_adp
_atom_site_refinement_flags_occupancy
_atom_site_disorder_assembly
_atom_site_disorder_group
Cu1 Cu 0.53388(3) 0.53388(3) 0.57348(7) 0.0774(4) Uani 1 2 d S T P . .
O2 O 0.48212(18) 0.38058(17) 0.5026(3) 0.0929(10) Uani 1 1 d . . . . .
C8 C 0.7500 0.2500 0.6265(6) 0.091(3) Uani 1 4 d S T P . .
H8A H 0.7889 0.2218 0.6027 0.136 Uiso 0.25 1 d R . . . .
H8B H 0.7500 0.2978 0.6027 0.136 Uiso 0.5 2 d RS T P . .
H8C H 0.7062 0.2304 0.6027 0.136 Uiso 0.25 1 d R . . . .
C11 C 0.6163(4) 0.2500 0.9500(6) 0.097(2) Uani 1 2 d S T P . .
H11A H 0.6220 0.2748 1.0119 0.146 Uiso 0.5 1 calc GR . . A -1
H11B H 0.6020 0.2020 0.9629 0.146 Uiso 0.5 1 calc GR . . A -1
H11C H 0.5806 0.2732 0.9107 0.146 Uiso 0.5 1 calc GR . . A -1
O1 O 0.5847(2) 0.5847(2) 0.6996(4) 0.149(3) Uani 1 2 d S T P . .
O3 O 0.54113(16) 0.43792(18) 0.6247(3) 0.0908(9) Uani 1 1 d . . . . .
C9 C 0.6851(3) 0.2500 0.8946(5) 0.0764(15) Uani 1 2 d S T P . .
C7 C 0.7500 0.2500 0.7401(6) 0.074(2) Uani 1 4 d S T P . .
C6 C 0.6868(3) 0.2500 0.7923(4) 0.0736(15) Uani 1 2 d S T P . .
C5 C 0.6194(3) 0.2500 0.7326(4) 0.0767(15) Uani 1 2 d S T P . .
C4 C 0.5917(2) 0.3125(2) 0.6975(3) 0.0803(11) Uani 1 1 d . . . . .
H4 H 0.6084 0.3552 0.7231 0.096 Uiso 1 1 calc R . . . .
C10 C 0.7500 0.2500 0.9460(6) 0.075(2) Uani 1 4 d S T P . .
C2 C 0.5404(2) 0.3135(2) 0.6260(4) 0.0812(12) Uani 1 1 d . . . . .
C1 C 0.5191(2) 0.3841(3) 0.5803(3) 0.0787(11) Uani 1 1 d . . . . .
C3 C 0.5159(4) 0.2500 0.5882(5) 0.0801(16) Uani 1 2 d S T P . .
H3 H 0.4827 0.2500 0.5370 0.096 Uiso 1 2 calc RS T P . .

loop_
_atom_site_aniso_label
_atom_site_aniso_U_11
_atom_site_aniso_U_22
_atom_site_aniso_U_33
_atom_site_aniso_U_23
_atom_site_aniso_U_13
_atom_site_aniso_U_12
Cu1 0.0666(4) 0.0666(4) 0.0989(8) -0.0183(3) -0.0183(3) 0.0120(4)
O2 0.091(2) 0.075(2) 0.112(2) -0.0125(17) -0.0256(18) 0.0113(16)
C8 0.110(7) 0.095(6) 0.067(5) 0.000 0.000 0.000
C11 0.082(4) 0.113(6) 0.096(4) 0.000 0.002(4) 0.000
O1 0.164(4) 0.164(4) 0.119(4) -0.041(3) -0.041(3) -0.050(5)
O3 0.088(2) 0.0779(19) 0.107(2) -0.0138(19) -0.0207(17) 0.0169(15)
C9 0.088(4) 0.061(3) 0.081(4) 0.000 -0.006(3) 0.000
C7 0.095(6) 0.057(4) 0.071(5) 0.000 0.000 0.000
C6 0.085(4) 0.061(3) 0.076(4) 0.000 -0.005(3) 0.000
C5 0.092(4) 0.065(3) 0.073(3) 0.000 -0.009(3) 0.000
C4 0.079(3) 0.077(3) 0.084(3) -0.007(2) -0.012(2) 0.007(2)
C10 0.079(5) 0.073(5) 0.074(4) 0.000 0.000 0.000
C2 0.075(3) 0.074(3) 0.094(3) -0.005(2) -0.015(2) 0.008(2)
C1 0.076(3) 0.076(3) 0.084(3) -0.012(2) -0.011(2) 0.019(2)
C3 0.076(4) 0.074(4) 0.091(4) 0.000 -0.009(3) 0.000

loop_
_atom_type_symbol
_atom_type_description
_atom_type_scat_dispersion_real
_atom_type_scat_dispersion_imag
_atom_type_scat_source
C C 0.0181 0.0091 'International Tables Vol C Tables 4.2.6.8 and 6.1.1.4'
H H 0.0000 0.0000 'International Tables Vol C Tables 4.2.6.8 and 6.1.1.4'
Cu Cu -1.9646 0.5888 'International Tables Vol C Tables 4.2.6.8 and 6.1.1.4'
O O 0.0492 0.0322 'International Tables Vol C Tables 4.2.6.8 and 6.1.1.4'

loop_
_geom_angle_atom_site_label_1
_geom_angle_atom_site_label_2
_geom_angle_atom_site_label_3
_geom_angle
_geom_angle_site_symmetry_1
_geom_angle_site_symmetry_3
O2 Cu1 Cu1 86.21(10) 8_666 9_666
O2 Cu1 Cu1 86.21(10) 9_666 9_666
O2 Cu1 O2 88.9(2) 8_666 9_666
O2 Cu1 O1 96.52(16) 9_666 .
O2 Cu1 O1 96.52(16) 8_666 .
O2 Cu1 O3 89.04(15) 9_666 16
O2 Cu1 O3 89.05(15) 8_666 .
O2 Cu1 O3 167.54(14) 9_666 .
O2 Cu1 O3 167.54(14) 8_666 16
O1 Cu1 Cu1 176.2(2) . 9_666
O3 Cu1 Cu1 81.39(10) 16 9_666
O3 Cu1 Cu1 81.39(10) . 9_666
O3 Cu1 O1 95.93(17) 16 .
O3 Cu1 O1 95.93(17) . .
O3 Cu1 O3 90.31(19) 16 .
C1 O2 Cu1 118.8(3) . 9_666
H8A C8 H8B 114.2 . .
H8A C8 H8C 109.5 . .
H8B C8 H8C 104.6 . .
C7 C8 H8A 109.5 . .
C7 C8 H8B 109.6 . .
C7 C8 H8C 109.5 . .
H11A C11 H11B 109.5 . .
H11A C11 H11C 109.5 . .
H11B C11 H11C 109.5 . .
C9 C11 H11A 109.5 . .
C9 C11 H11B 109.5 . .
C9 C11 H11C 109.5 . .
C1 O3 Cu1 124.4(3) . .
C6 C9 C11 121.2(6) . .
C6 C9 C10 118.1(6) . .
C10 C9 C11 120.7(6) . .
C6 C7 C8 120.5(4) 3_655 .
C6 C7 C8 120.5(4) . .
C6 C7 C6 119.0(7) 3_655 .
C9 C6 C7 121.9(6) . .
C9 C6 C5 120.8(6) . .
C7 C6 C5 117.3(5) . .
C4 C5 C6 120.3(3) . .
C4 C5 C6 120.3(3) 14_565 .
C4 C5 C4 118.3(6) . 14_565
C5 C4 H4 119.2 . .
C2 C4 C5 121.6(4) . .
C2 C4 H4 119.2 . .
C9 C10 C9 121.1(8) 3_655 .
C9 C10 C10 119.5(4) 3_655 10_667
C9 C10 C10 119.5(4) . 10_667
C4 C2 C1 119.0(4) . .
C4 C2 C3 118.9(4) . .
C3 C2 C1 121.5(4) . .
O2 C1 C2 115.8(4) . .
O3 C1 O2 128.6(4) . .
O3 C1 C2 115.5(4) . .
C2 C3 C2 120.4(6) 14_565 .
C2 C3 H3 119.8 . .
C2 C3 H3 119.8 14_565 .

loop_
_geom_bond_atom_site_label_1
_geom_bond_atom_site_label_2
_geom_bond_distance
_geom_bond_site_symmetry_2
Cu1 Cu1 2.6746(17) 9_666
Cu1 O2 1.932(3) 9_666
Cu1 O2 1.932(3) 8_666
Cu1 O1 2.167(5) .
Cu1 O3 1.940(3) 16
Cu1 O3 1.940(3) .
O2 Cu1 1.932(3) 9_666
O2 C1 1.256(5) .
C8 H8A 0.9600 .
C8 H8B 0.9555 .
C8 H8C 0.9600 .
C8 C7 1.525(12) .
C11 H11A 0.9600 .
C11 H11B 0.9600 .
C11 H11C 0.9600 .
C11 C9 1.495(9) .
O3 C1 1.248(6) .
C9 C6 1.373(8) .
C9 C10 1.405(7) .
C7 C6 1.381(7) 3_655
C7 C6 1.381(7) .
C6 C5 1.503(8) .
C5 C4 1.372(5) .
C5 C4 1.372(5) 14_565
C4 H4 0.9300 .
C4 C2 1.362(6) .
C10 C9 1.405(7) 3_655
C10 C10 1.449(17) 10_667
C2 C1 1.518(6) .
C2 C3 1.380(5) .
C3 C2 1.380(5) 14_565
C3 H3 0.9300 .

loop_
_geom_torsion_atom_site_label_1
_geom_torsion_atom_site_label_2
_geom_torsion_atom_site_label_3
_geom_torsion_atom_site_label_4
_geom_torsion
_geom_torsion_site_symmetry_1
_geom_torsion_site_symmetry_4
Cu1 O2 C1 O3 9.8(7) 9_666 .
Cu1 O2 C1 C2 -169.4(3) 9_666 .
Cu1 O3 C1 O2 -8.6(8) . .
Cu1 O3 C1 C2 170.7(3) . .
C8 C7 C6 C9 180.000(1) . .
C8 C7 C6 C5 0.000(1) . .
C11 C9 C6 C7 180.000(1) . .
C11 C9 C6 C5 0.000(2) . .
C11 C9 C10 C9 180.000(1) . 3_655
C11 C9 C10 C10 0.000(1) . 10_667
C9 C6 C5 C4 -95.9(5) . 14_565
C9 C6 C5 C4 95.9(5) . .
C7 C6 C5 C4 -84.1(5) . .
C7 C6 C5 C4 84.1(5) . 14_565
C6 C9 C10 C9 0.000(2) . 3_655
C6 C9 C10 C10 180.000(2) . 10_667
C6 C7 C6 C9 0.000(2) 3_655 .
C6 C7 C6 C5 180.000(1) 3_655 .
C6 C5 C4 C2 165.4(5) . .
C5 C4 C2 C1 -171.9(5) . .
C5 C4 C2 C3 -0.1(8) . .
C4 C5 C4 C2 -3.1(9) 14_565 .
C4 C2 C1 O2 166.8(4) . .
C4 C2 C1 O3 -12.6(7) . .
C4 C2 C3 C2 3.3(10) . 14_565
C10 C9 C6 C7 0.000(2) . .
C10 C9 C6 C5 180.000(1) . .
C1 C2 C3 C2 174.9(4) . 14_565
C3 C2 C1 O2 -4.8(7) . .
C3 C2 C1 O3 175.8(5) . .
